data_7050463
loop_
_publ_author_name
'Senthil Kumar, V. S.'
'Nangia, Ashwini'
'Kirchner, Michael T.'
'Boese, Roland'

_publ_section_title
;
 Supramolecular synthesis of brick wall and honeycomb networks from the
 T-shaped molecule 5-nitrosalicylic acid
;
_journal_issue 2
_journal_name_full 'New Journal of Chemistry'
_journal_page_first 224
_journal_paper_doi 10.1039/b209350b
_journal_volume 27
_journal_year 2003
_chemical_formula_moiety "'C9 H9 N O6'"
_chemical_formula_sum 'C9 H9 N O6'
_chemical_formula_weight 227.17
_chemical_melting_point 497
_chemical_name_common
;
Dioxane solvate of 5-Nitrosalicylic acid
;
_chemical_name_systematic
; 
Dioxane solvate of 5-Nitrosalicylic acid 
;
_space_group_IT_number 14
_symmetry_cell_setting monoclinic
_symmetry_space_group_name_Hall '-P 2ybc'
_symmetry_space_group_name_H-M 'P 1 21/c 1'
_atom_sites_solution_hydrogens geom
_atom_sites_solution_primary direct
_atom_sites_solution_secondary difmap
_audit_creation_method SHELXL-97
_cell_angle_alpha 90.00
_cell_angle_beta 90.79(3)
_cell_angle_gamma 90.00
_cell_formula_units_Z 4
_cell_length_a 5.3656(11)
_cell_length_b 22.995(5)
_cell_length_c 7.9984(16)
_cell_measurement_reflns_used 25
_cell_measurement_temperature 293(2)
_cell_measurement_theta_max 10
_cell_measurement_theta_min 1.5
_cell_volume 986.8(4)
_computing_cell_refinement 'CAD4 Data Collection Software'
_computing_data_collection 'CAD4 Data Collection Software'
_computing_data_reduction 'XTAL 3.5'
_computing_molecular_graphics 'PLATON (Spek, 1979-2000)'
_computing_publication_material 'SHELXL-97 (Sheldrick, 1997)'
_computing_structure_refinement 'SHELXL-97 (Sheldrick, 1997)'
_computing_structure_solution 'SHELXS-97 (Sheldrick, 1990)'
_diffrn_ambient_temperature 293(2)
_diffrn_measured_fraction_theta_full 0.998
_diffrn_measured_fraction_theta_max 0.998
_diffrn_radiation_monochromator graphite
_diffrn_radiation_source 'fine-focus sealed tube'
_diffrn_radiation_type MoK\a
_diffrn_radiation_wavelength 0.71073
_diffrn_reflns_av_R_equivalents 0.0256
_diffrn_reflns_av_sigmaI/netI 0.0500
_diffrn_reflns_limit_h_max 7
_diffrn_reflns_limit_h_min 0
_diffrn_reflns_limit_k_max 30
_diffrn_reflns_limit_k_min 0
_diffrn_reflns_limit_l_max 10
_diffrn_reflns_limit_l_min -10
_diffrn_reflns_number 2602
_diffrn_reflns_theta_full 28.00
_diffrn_reflns_theta_max 28.00
_diffrn_reflns_theta_min 1.77
_exptl_absorpt_coefficient_mu 0.131
_exptl_absorpt_correction_type none
_exptl_crystal_colour 'Pale yellow'
_exptl_crystal_density_diffrn 1.529
_exptl_crystal_density_method 'not measured'
_exptl_crystal_description needle
_exptl_crystal_F_000 472
_exptl_crystal_size_max 0.40
_exptl_crystal_size_mid 0.32
_exptl_crystal_size_min 0.20
_refine_diff_density_max 0.134
_refine_diff_density_min -0.136
_refine_diff_density_rms 0.030
_refine_ls_extinction_coef 0.042(4)
_refine_ls_extinction_expression Fc^*^=kFc[1+0.001xFc^2^\l^3^/sin(2\q)]^-1/4^
_refine_ls_extinction_method SHELXL
_refine_ls_goodness_of_fit_ref 1.078
_refine_ls_hydrogen_treatment mixed
_refine_ls_matrix_type full
_refine_ls_number_parameters 154
_refine_ls_number_reflns 2371
_refine_ls_number_restraints 0
_refine_ls_restrained_S_all 1.078
_refine_ls_R_factor_all 0.0643
_refine_ls_R_factor_gt 0.0343
_refine_ls_shift/su_max 0.000
_refine_ls_shift/su_mean 0.000
_refine_ls_structure_factor_coef Fsqd
_refine_ls_weighting_details 'calc w=1/[\s^2^(Fo^2^)+(0.0302P)^2^+0.0000P] where P=(Fo^2^+2Fc^2^)/3'
_refine_ls_weighting_scheme calc
_refine_ls_wR_factor_gt 0.0854
_refine_ls_wR_factor_ref 0.1038
_reflns_number_gt 1359
_reflns_number_total 2371
_reflns_threshold_expression >2sigma(I)
_cod_data_source_file b209350b.txt
_cod_data_source_block mnsa.dioxane
_cod_depositor_comments
;
The following automatic conversions were performed:

'_chemical_melting_point' value '497 K' was changed to '497' - the
value should be numeric and without a unit designator.

Automatic conversion script
Id: cif_fix_values 1569 2011-02-09 13:29:24Z adriana 
;
_cod_original_cell_volume 986.8(3)
_cod_original_sg_symbol_H-M P21/c
_cod_database_code 7050463

loop_
_symmetry_equiv_pos_as_xyz
'x, y, z'
'-x, y+1/2, -z+1/2'
'-x, -y, -z'
'x, -y-1/2, z-1/2'

loop_
_atom_site_label
_atom_site_type_symbol
_atom_site_fract_x
_atom_site_fract_y
_atom_site_fract_z
_atom_site_U_iso_or_equiv
_atom_site_adp_type
_atom_site_occupancy
_atom_site_symmetry_multiplicity
_atom_site_calc_flag
_atom_site_refinement_flags
_atom_site_disorder_assembly
_atom_site_disorder_group
O6 O 0.3563(2) 0.46615(4) -0.11179(13) 0.0569(3) Uani 1 1 d . . .
C9 C 0.3436(3) 0.45795(7) 0.06518(19) 0.0586(4) Uani 1 1 d . . .
H9A H 0.3077 0.4175 0.0889 0.070 Uiso 1 1 calc R . .
H9B H 0.2091 0.4813 0.1092 0.070 Uiso 1 1 calc R . .
C8 C 0.4181(3) 0.52529(7) -0.1490(2) 0.0595(4) Uani 1 1 d . . .
H8A H 0.2856 0.5507 -0.1115 0.071 Uiso 1 1 calc R . .
H8B H 0.4332 0.5300 -0.2690 0.071 Uiso 1 1 calc R . .
C6 C 1.2151(3) 0.31451(8) -0.6210(2) 0.0623(4) Uani 1 1 d . . .
H6A H 1.3546 0.3223 -0.6849 0.075 Uiso 1 1 calc R . .
C7 C 0.7385(3) 0.39727(7) -0.37573(19) 0.0569(4) Uani 1 1 d . . .
O3 O 0.5516(2) 0.38110(5) -0.28179(14) 0.0629(3) Uani 1 1 d . . .
C3 C 0.7984(3) 0.29155(6) -0.43295(16) 0.0483(4) Uani 1 1 d . . .
H3A H 0.6581 0.2832 -0.3704 0.058 Uiso 1 1 calc R . .
C2 C 0.8730(3) 0.34894(6) -0.45466(17) 0.0489(4) Uani 1 1 d . . .
O1 O 1.1674(3) 0.41417(6) -0.57788(17) 0.0784(4) Uani 1 1 d . . .
N1 N 0.8539(3) 0.18760(6) -0.47738(16) 0.0579(4) Uani 1 1 d . . .
O5 O 0.9814(2) 0.14867(5) -0.53418(16) 0.0765(4) Uani 1 1 d . . .
O2 O 0.7983(3) 0.44804(5) -0.39586(15) 0.0764(4) Uani 1 1 d . . .
C4 C 0.9319(3) 0.24742(6) -0.50378(16) 0.0482(4) Uani 1 1 d . . .
C5 C 1.1422(3) 0.25830(8) -0.59764(18) 0.0564(4) Uani 1 1 d . . .
H5A H 1.2320 0.2278 -0.6438 0.068 Uiso 1 1 calc R . .
C1 C 1.0837(3) 0.36026(7) -0.55060(19) 0.0572(4) Uani 1 1 d . . .
O4 O 0.6637(3) 0.17882(5) -0.39996(19) 0.0891(5) Uani 1 1 d . . .
H3B H 0.484(4) 0.4159(10) -0.234(3) 0.108(8) Uiso 1 1 d . . .
H1 H 1.050(6) 0.4378(13) -0.517(4) 0.158(12) Uiso 1 1 d . . .

loop_
_atom_site_aniso_label
_atom_site_aniso_U_11
_atom_site_aniso_U_22
_atom_site_aniso_U_33
_atom_site_aniso_U_23
_atom_site_aniso_U_13
_atom_site_aniso_U_12
O6 0.0645(7) 0.0480(6) 0.0585(6) -0.0079(5) 0.0102(5) -0.0104(5)
C9 0.0674(11) 0.0482(8) 0.0607(9) -0.0011(7) 0.0177(8) -0.0142(8)
C8 0.0705(11) 0.0475(8) 0.0608(9) 0.0068(7) 0.0072(8) -0.0011(8)
C6 0.0559(10) 0.0786(12) 0.0528(9) 0.0071(8) 0.0133(8) -0.0065(9)
C7 0.0722(11) 0.0528(9) 0.0458(8) -0.0006(7) 0.0009(8) -0.0027(8)
O3 0.0745(8) 0.0553(7) 0.0593(7) -0.0085(5) 0.0145(6) 0.0008(6)
C3 0.0529(9) 0.0553(9) 0.0369(7) -0.0002(6) 0.0064(6) -0.0032(7)
C2 0.0568(9) 0.0520(9) 0.0380(7) 0.0020(6) 0.0028(6) -0.0040(7)
O1 0.0907(10) 0.0645(8) 0.0804(9) 0.0146(6) 0.0196(8) -0.0204(7)
N1 0.0659(9) 0.0529(8) 0.0551(8) -0.0017(6) 0.0032(7) 0.0003(7)
O5 0.0795(9) 0.0574(7) 0.0927(9) -0.0049(6) 0.0024(7) 0.0162(7)
O2 0.1033(11) 0.0507(7) 0.0756(8) -0.0011(5) 0.0147(7) -0.0069(7)
C4 0.0531(9) 0.0519(8) 0.0397(7) 0.0010(6) 0.0017(6) -0.0015(7)
C5 0.0538(9) 0.0674(10) 0.0483(8) -0.0018(7) 0.0065(7) 0.0064(8)
C1 0.0646(10) 0.0619(10) 0.0454(8) 0.0073(7) 0.0038(7) -0.0083(8)
O4 0.0992(11) 0.0614(8) 0.1078(11) -0.0057(7) 0.0464(9) -0.0160(7)

loop_
_atom_type_symbol
_atom_type_description
_atom_type_scat_dispersion_real
_atom_type_scat_dispersion_imag
_atom_type_scat_source
C C 0.0033 0.0016 'International Tables Vol C Tables 4.2.6.8 and 6.1.1.4'
H H 0.0000 0.0000 'International Tables Vol C Tables 4.2.6.8 and 6.1.1.4'
N N 0.0061 0.0033 'International Tables Vol C Tables 4.2.6.8 and 6.1.1.4'
O O 0.0106 0.0060 'International Tables Vol C Tables 4.2.6.8 and 6.1.1.4'

loop_
_geom_angle_atom_site_label_1
_geom_angle_atom_site_label_2
_geom_angle_atom_site_label_3
_geom_angle
_geom_angle_site_symmetry_1
_geom_angle_site_symmetry_3
_geom_angle_publ_flag
C9 O6 C8 110.19(11) . . ?
O6 C9 C8 111.08(13) . 3_665 ?
O6 C8 C9 110.64(13) . 3_665 ?
C5 C6 C1 120.94(15) . . ?
O2 C7 O3 123.30(16) . . ?
O2 C7 C2 122.25(16) . . ?
O3 C7 C2 114.45(14) . . ?
C4 C3 C2 119.92(14) . . ?
C3 C2 C1 118.74(14) . . ?
C3 C2 C7 121.29(14) . . ?
C1 C2 C7 119.95(14) . . ?
O5 N1 O4 123.13(15) . . ?
O5 N1 C4 118.49(14) . . ?
O4 N1 C4 118.38(13) . . ?
C3 C4 C5 121.63(14) . . ?
C3 C4 N1 119.21(13) . . ?
C5 C4 N1 119.15(14) . . ?
C6 C5 C4 118.81(15) . . ?
O1 C1 C6 117.53(15) . . ?
O1 C1 C2 122.51(16) . . ?
C6 C1 C2 119.95(15) . . ?

loop_
_geom_bond_atom_site_label_1
_geom_bond_atom_site_label_2
_geom_bond_distance
_geom_bond_site_symmetry_2
_geom_bond_publ_flag
O6 C9 1.4305(18) . ?
O6 C8 1.4319(18) . ?
C9 C8 1.486(2) 3_665 ?
C8 C9 1.486(2) 3_665 ?
C6 C5 1.364(2) . ?
C6 C1 1.390(2) . ?
C7 O2 1.2221(18) . ?
C7 O3 1.3150(19) . ?
C7 C2 1.472(2) . ?
C3 C4 1.369(2) . ?
C3 C2 1.391(2) . ?
C2 C1 1.400(2) . ?
O1 C1 1.337(2) . ?
N1 O5 1.2182(17) . ?
N1 O4 1.2183(18) . ?
N1 C4 1.454(2) . ?
C4 C5 1.387(2) . ?
